data_4316078
loop_
_publ_author_name
'Christopher R. Sharp'
'Jeremiah S. Duncan'
'Sonny C. Lee'

_publ_contact_author_address
;                                                                               
 Department of Chemistry
 University of Waterloo
 200 University Avenue West
 Waterloo, Ontario  N2L 3G1
 CANADA  
;
_publ_contact_author_email sclee@uwaterloo.ca
_publ_contact_author_fax 519-746-0435
_publ_contact_author_name 'Sonny C. Lee'
_publ_contact_author_phone '519-885-1211 x37501'
_publ_section_title
;
 [Fe4S4]q Cubane Clusters (q= 4+, 3+, 2+) with Terminal Amide Ligands
;
_journal_name_full 'Inorganic Chemistry'
_journal_page_first 6697
_journal_page_last 6705
_journal_paper_doi 10.1021/ic100742c
_journal_volume 49
_journal_year 2010
_chemical_compound_source 'Chemical synthesis, S.C. Lee lab'
_chemical_formula_moiety '(Fe 3+)4 (S 2-)4 (C6H18NSi2 1-)4'
_chemical_formula_structural Fe4S4(N(SiC3H9)2)4
_chemical_formula_sum 'C24 H72 Fe4 N4 S4 Si8'
_chemical_formula_weight 993.22
_chemical_name_common Fe4(mu3-S)4[N(TMS)2]4
_chemical_name_systematic
; 
 Fe4(mu3-S)4[N(TMS)2]4
;
_space_group_IT_number 14
_symmetry_cell_setting monoclinic
_symmetry_space_group_name_Hall '-P 2ybc'
_symmetry_space_group_name_H-M 'P 1 21/c 1'
_atom_sites_solution_hydrogens geom
_atom_sites_solution_primary direct
_atom_sites_solution_secondary difmap
_audit_creation_method SHELXL-97
_cell_angle_alpha 90.00
_cell_angle_beta 97.901(2)
_cell_angle_gamma 90.00
_cell_formula_units_Z 4
_cell_length_a 14.9406(6)
_cell_length_b 12.5027(5)
_cell_length_c 27.2026(8)
_cell_measurement_reflns_used 19190
_cell_measurement_temperature 200(2)
_cell_measurement_theta_max 22.98
_cell_measurement_theta_min 1.38
_cell_volume 5033.1(3)
_computing_cell_refinement DENZO-SMN
_computing_data_collection 'NONIUS COLLECT'
_computing_data_reduction 'DENZO-SMN, Siemens SHELXTL'
_computing_molecular_graphics 'Siemens SHELXTL, Olex2'
_computing_publication_material 'CIFTAB, SHELXL-97 (Sheldrick, 1997)'
_computing_structure_refinement 'SHELXL-97 (Sheldrick, 1997), PLATON'
_computing_structure_solution 'Siemens SHELXTL'
_diffrn_ambient_temperature 200(2)
_diffrn_measured_fraction_theta_full 0.999
_diffrn_measured_fraction_theta_max 0.999
_diffrn_measurement_device_type 'Nonius KappaCCD'
_diffrn_measurement_method '\w scans'
_diffrn_radiation_monochromator graphite
_diffrn_radiation_source 'fine-focus sealed tube'
_diffrn_radiation_type MoK\a
_diffrn_radiation_wavelength 0.71073
_diffrn_reflns_av_R_equivalents 0.049
_diffrn_reflns_av_sigmaI/netI 0.0639
_diffrn_reflns_limit_h_max 16
_diffrn_reflns_limit_h_min -16
_diffrn_reflns_limit_k_max 13
_diffrn_reflns_limit_k_min 0
_diffrn_reflns_limit_l_max 29
_diffrn_reflns_limit_l_min 0
_diffrn_reflns_number 19190
_diffrn_reflns_theta_full 22.98
_diffrn_reflns_theta_max 22.98
_diffrn_reflns_theta_min 1.38
_diffrn_standards_number 0
_exptl_absorpt_coefficient_mu 1.507
_exptl_absorpt_correction_T_max 0.8055
_exptl_absorpt_correction_T_min 0.7279
_exptl_absorpt_correction_type psi-scan
_exptl_crystal_colour black
_exptl_crystal_density_diffrn 1.311
_exptl_crystal_density_method 'not measured'
_exptl_crystal_description blocks
_exptl_crystal_F_000 2096
_exptl_crystal_size_max 0.22
_exptl_crystal_size_mid 0.20
_exptl_crystal_size_min 0.15
_refine_diff_density_max 0.371
_refine_diff_density_min -0.394
_refine_diff_density_rms 0.085
_refine_ls_extinction_method none
_refine_ls_goodness_of_fit_ref 1.016
_refine_ls_hydrogen_treatment constr
_refine_ls_matrix_type full
_refine_ls_number_parameters 421
_refine_ls_number_reflns 6984
_refine_ls_number_restraints 0
_refine_ls_restrained_S_all 1.016
_refine_ls_R_factor_all 0.0748
_refine_ls_R_factor_obs 0.0430
_refine_ls_shift/su_max 0.000
_refine_ls_shift/su_mean 0.000
_refine_ls_structure_factor_coef Fsqd
_refine_ls_weighting_details 'w=1/[\s^2^(Fo^2^)+(0.0483P)^2^+4.7961P] where P=(Fo^2^+2Fc^2^)/3'
_refine_ls_weighting_scheme calc
_refine_ls_wR_factor_all 0.1127
_refine_ls_wR_factor_obs 0.0972
_reflns_number_gt 4977
_reflns_number_total 6984
_reflns_observed_criterion >2sigma(I)
_cod_data_source_file ic100742c_si_002_2.cif
_cod_data_source_block 326ell
_cod_database_code 4316078

loop_
_symmetry_equiv_pos_as_xyz
'x, y, z'
'-x, y+1/2, -z+1/2'
'-x, -y, -z'
'x, -y-1/2, z-1/2'

loop_
_atom_site_label
_atom_site_type_symbol
_atom_site_fract_x
_atom_site_fract_y
_atom_site_fract_z
_atom_site_U_iso_or_equiv
_atom_site_adp_type
_atom_site_occupancy
_atom_site_symmetry_multiplicity
_atom_site_calc_flag
_atom_site_refinement_flags
_atom_site_disorder_assembly
_atom_site_disorder_group
Fe1 Fe 0.25450(5) 0.80538(6) 0.04072(2) 0.0318(2) Uani 1 1 d . . .
Fe2 Fe 0.30398(5) 0.98567(6) 0.10400(2) 0.0313(2) Uani 1 1 d . . .
Fe3 Fe 0.18407(5) 0.81833(6) 0.13418(2) 0.0327(2) Uani 1 1 d . . .
Fe4 Fe 0.37453(5) 0.77962(6) 0.13808(2) 0.0334(2) Uani 1 1 d . . .
Si1 Si 0.16713(10) 0.83157(13) -0.07314(5) 0.0401(4) Uani 1 1 d . . .
Si2 Si 0.27591(11) 0.63441(12) -0.03756(5) 0.0400(4) Uani 1 1 d . . .
Si3 Si 0.38592(10) 1.17492(12) 0.05213(5) 0.0386(4) Uani 1 1 d . . .
Si4 Si 0.23266(10) 1.21469(12) 0.11427(5) 0.0382(4) Uani 1 1 d . . .
Si5 Si 0.04512(11) 0.83306(13) 0.21290(5) 0.0427(4) Uani 1 1 d . . .
Si6 Si 0.00725(11) 0.68977(13) 0.12209(5) 0.0459(4) Uani 1 1 d . . .
Si7 Si 0.44612(11) 0.62275(12) 0.22344(5) 0.0417(4) Uani 1 1 d . . .
Si8 Si 0.57918(10) 0.72853(13) 0.16155(5) 0.0430(4) Uani 1 1 d . . .
S1 S 0.16385(9) 0.93120(11) 0.06693(4) 0.0348(3) Uani 1 1 d . . .
S2 S 0.39688(8) 0.87467(10) 0.06820(4) 0.0325(3) Uani 1 1 d . . .
S3 S 0.25413(9) 0.67792(10) 0.10211(4) 0.0347(3) Uani 1 1 d . . .
S4 S 0.30419(9) 0.90506(10) 0.18016(4) 0.0341(3) Uani 1 1 d . . .
N1 N 0.2323(3) 0.7610(3) -0.02551(13) 0.0305(10) Uani 1 1 d . . .
N2 N 0.3171(2) 1.1321(3) 0.09572(13) 0.0301(10) Uani 1 1 d . . .
N3 N 0.0761(3) 0.7831(3) 0.15760(14) 0.0350(10) Uani 1 1 d . . .
N4 N 0.4700(3) 0.7098(3) 0.17619(14) 0.0368(11) Uani 1 1 d . . .
C1 C 0.1007(4) 0.9448(5) -0.05179(19) 0.0593(18) Uani 1 1 d . . .
H1A H 0.0612 0.9179 -0.0286 0.089 Uiso 1 1 calc R . .
H1B H 0.0639 0.9776 -0.0805 0.089 Uiso 1 1 calc R . .
H1C H 0.1421 0.9983 -0.0350 0.089 Uiso 1 1 calc R . .
C2 C 0.2403(4) 0.8904(5) -0.11688(19) 0.0573(17) Uani 1 1 d . . .
H2A H 0.2832 0.9407 -0.0989 0.086 Uiso 1 1 calc R . .
H2B H 0.2024 0.9282 -0.1436 0.086 Uiso 1 1 calc R . .
H2C H 0.2735 0.8330 -0.1310 0.086 Uiso 1 1 calc R . .
C3 C 0.0808(4) 0.7400(5) -0.1070(2) 0.0620(18) Uani 1 1 d . . .
H3A H 0.1113 0.6833 -0.1233 0.093 Uiso 1 1 calc R . .
H3B H 0.0414 0.7807 -0.1321 0.093 Uiso 1 1 calc R . .
H3C H 0.0445 0.7081 -0.0835 0.093 Uiso 1 1 calc R . .
C4 C 0.1939(4) 0.5285(5) -0.0257(2) 0.0583(17) Uani 1 1 d . . .
H4A H 0.1850 0.5302 0.0093 0.087 Uiso 1 1 calc R . .
H4B H 0.2176 0.4583 -0.0336 0.087 Uiso 1 1 calc R . .
H4C H 0.1361 0.5411 -0.0467 0.087 Uiso 1 1 calc R . .
C5 C 0.3847(4) 0.6090(4) 0.00275(19) 0.0457(14) Uani 1 1 d . . .
H5A H 0.4210 0.6746 0.0057 0.068 Uiso 1 1 calc R . .
H5B H 0.4179 0.5524 -0.0119 0.068 Uiso 1 1 calc R . .
H5C H 0.3727 0.5867 0.0357 0.068 Uiso 1 1 calc R . .
C6 C 0.3015(4) 0.6216(5) -0.10271(19) 0.0652(19) Uani 1 1 d . . .
H6A H 0.2478 0.6406 -0.1259 0.098 Uiso 1 1 calc R . .
H6B H 0.3190 0.5477 -0.1087 0.098 Uiso 1 1 calc R . .
H6C H 0.3513 0.6698 -0.1076 0.098 Uiso 1 1 calc R . .
C7 C 0.3885(4) 1.3236(5) 0.0470(2) 0.0576(17) Uani 1 1 d . . .
H7A H 0.3266 1.3514 0.0431 0.086 Uiso 1 1 calc R . .
H7B H 0.4174 1.3439 0.0182 0.086 Uiso 1 1 calc R . .
H7C H 0.4228 1.3537 0.0772 0.086 Uiso 1 1 calc R . .
C8 C 0.5049(3) 1.1308(4) 0.0694(2) 0.0474(15) Uani 1 1 d . . .
H8A H 0.5303 1.1647 0.1007 0.071 Uiso 1 1 calc R . .
H8B H 0.5405 1.1516 0.0432 0.071 Uiso 1 1 calc R . .
H8C H 0.5067 1.0529 0.0733 0.071 Uiso 1 1 calc R . .
C9 C 0.3411(4) 1.1203(5) -0.01047(18) 0.0589(17) Uani 1 1 d . . .
H9A H 0.3362 1.0423 -0.0085 0.088 Uiso 1 1 calc R . .
H9B H 0.3822 1.1392 -0.0342 0.088 Uiso 1 1 calc R . .
H9C H 0.2813 1.1508 -0.0215 0.088 Uiso 1 1 calc R . .
C10 C 0.2785(4) 1.3381(5) 0.1475(2) 0.0618(18) Uani 1 1 d . . .
H10A H 0.3365 1.3217 0.1675 0.093 Uiso 1 1 calc R . .
H10B H 0.2358 1.3637 0.1691 0.093 Uiso 1 1 calc R . .
H10C H 0.2874 1.3936 0.1232 0.093 Uiso 1 1 calc R . .
C11 C 0.1512(4) 1.2533(5) 0.0588(2) 0.0574(17) Uani 1 1 d . . .
H11A H 0.1840 1.2872 0.0342 0.086 Uiso 1 1 calc R . .
H11B H 0.1068 1.3037 0.0688 0.086 Uiso 1 1 calc R . .
H11C H 0.1200 1.1893 0.0444 0.086 Uiso 1 1 calc R . .
C12 C 0.1691(4) 1.1455(5) 0.15900(18) 0.0476(15) Uani 1 1 d . . .
H12A H 0.1334 1.0872 0.1421 0.071 Uiso 1 1 calc R . .
H12B H 0.1286 1.1965 0.1722 0.071 Uiso 1 1 calc R . .
H12C H 0.2116 1.1163 0.1863 0.071 Uiso 1 1 calc R . .
C13 C 0.1388(4) 0.8996(5) 0.25381(18) 0.0570(17) Uani 1 1 d . . .
H13A H 0.1901 0.8503 0.2604 0.085 Uiso 1 1 calc R . .
H13B H 0.1181 0.9195 0.2852 0.085 Uiso 1 1 calc R . .
H13C H 0.1576 0.9639 0.2374 0.085 Uiso 1 1 calc R . .
C14 C -0.0445(4) 0.9349(6) 0.1997(2) 0.079(2) Uani 1 1 d . . .
H14A H -0.0213 0.9958 0.1826 0.118 Uiso 1 1 calc R . .
H14B H -0.0635 0.9592 0.2309 0.118 Uiso 1 1 calc R . .
H14C H -0.0964 0.9037 0.1785 0.118 Uiso 1 1 calc R . .
C15 C 0.0074(5) 0.7226(6) 0.2507(2) 0.086(3) Uani 1 1 d . . .
H15A H -0.0415 0.6830 0.2309 0.129 Uiso 1 1 calc R . .
H15B H -0.0144 0.7522 0.2802 0.129 Uiso 1 1 calc R . .
H15C H 0.0582 0.6743 0.2608 0.129 Uiso 1 1 calc R . .
C16 C 0.0403(5) 0.5516(5) 0.1432(2) 0.079(2) Uani 1 1 d . . .
H16A H 0.1031 0.5384 0.1383 0.119 Uiso 1 1 calc R . .
H16B H 0.0008 0.4998 0.1238 0.119 Uiso 1 1 calc R . .
H16C H 0.0342 0.5441 0.1784 0.119 Uiso 1 1 calc R . .
C17 C 0.0153(4) 0.7002(5) 0.05436(18) 0.0607(18) Uani 1 1 d . . .
H17A H 0.0042 0.7743 0.0435 0.091 Uiso 1 1 calc R . .
H17B H -0.0299 0.6533 0.0358 0.091 Uiso 1 1 calc R . .
H17C H 0.0758 0.6784 0.0483 0.091 Uiso 1 1 calc R . .
C18 C -0.1148(4) 0.7101(7) 0.1261(3) 0.089(3) Uani 1 1 d . . .
H18A H -0.1254 0.7026 0.1607 0.133 Uiso 1 1 calc R . .
H18B H -0.1504 0.6565 0.1056 0.133 Uiso 1 1 calc R . .
H18C H -0.1329 0.7818 0.1141 0.133 Uiso 1 1 calc R . .
C19 C 0.3222(4) 0.6133(5) 0.2268(2) 0.0582(17) Uani 1 1 d . . .
H19A H 0.2967 0.6854 0.2276 0.087 Uiso 1 1 calc R . .
H19B H 0.3125 0.5746 0.2569 0.087 Uiso 1 1 calc R . .
H19C H 0.2924 0.5749 0.1976 0.087 Uiso 1 1 calc R . .
C20 C 0.4858(4) 0.4855(4) 0.2113(2) 0.0629(18) Uani 1 1 d . . .
H20A H 0.4618 0.4642 0.1774 0.094 Uiso 1 1 calc R . .
H20B H 0.4646 0.4354 0.2349 0.094 Uiso 1 1 calc R . .
H20C H 0.5520 0.4846 0.2153 0.094 Uiso 1 1 calc R . .
C21 C 0.4992(5) 0.6689(5) 0.2856(2) 0.072(2) Uani 1 1 d . . .
H21A H 0.5651 0.6679 0.2871 0.109 Uiso 1 1 calc R . .
H21B H 0.4814 0.6213 0.3112 0.109 Uiso 1 1 calc R . .
H21C H 0.4791 0.7419 0.2914 0.109 Uiso 1 1 calc R . .
C22 C 0.5876(4) 0.6661(5) 0.10053(19) 0.0545(16) Uani 1 1 d . . .
H22A H 0.5696 0.5909 0.1013 0.082 Uiso 1 1 calc R . .
H22B H 0.6501 0.6708 0.0935 0.082 Uiso 1 1 calc R . .
H22C H 0.5476 0.7037 0.0746 0.082 Uiso 1 1 calc R . .
C23 C 0.6700(4) 0.6699(6) 0.2080(2) 0.083(2) Uani 1 1 d . . .
H23A H 0.6662 0.7007 0.2408 0.124 Uiso 1 1 calc R . .
H23B H 0.7292 0.6860 0.1982 0.124 Uiso 1 1 calc R . .
H23C H 0.6620 0.5922 0.2094 0.124 Uiso 1 1 calc R . .
C24 C 0.6046(4) 0.8735(5) 0.1588(2) 0.0642(18) Uani 1 1 d . . .
H24A H 0.5556 0.9096 0.1375 0.096 Uiso 1 1 calc R . .
H24B H 0.6615 0.8835 0.1451 0.096 Uiso 1 1 calc R . .
H24C H 0.6103 0.9039 0.1923 0.096 Uiso 1 1 calc R . .

loop_
_atom_site_aniso_label
_atom_site_aniso_U_11
_atom_site_aniso_U_22
_atom_site_aniso_U_33
_atom_site_aniso_U_23
_atom_site_aniso_U_13
_atom_site_aniso_U_12
Fe1 0.0343(5) 0.0342(4) 0.0267(4) 0.0002(3) 0.0031(3) -0.0023(3)
Fe2 0.0325(4) 0.0315(4) 0.0303(4) 0.0013(3) 0.0054(3) -0.0011(3)
Fe3 0.0318(5) 0.0379(5) 0.0284(4) -0.0003(3) 0.0047(3) -0.0047(4)
Fe4 0.0319(5) 0.0368(5) 0.0313(4) 0.0044(3) 0.0034(3) 0.0001(4)
Si1 0.0380(10) 0.0515(10) 0.0292(8) 0.0017(7) -0.0006(7) 0.0038(8)
Si2 0.0445(10) 0.0365(9) 0.0385(8) -0.0048(7) 0.0041(7) -0.0007(8)
Si3 0.0370(9) 0.0376(9) 0.0426(9) 0.0079(7) 0.0104(7) -0.0014(7)
Si4 0.0342(9) 0.0374(9) 0.0437(9) 0.0009(7) 0.0072(7) 0.0018(7)
Si5 0.0437(10) 0.0521(11) 0.0343(8) -0.0019(7) 0.0125(7) -0.0037(8)
Si6 0.0407(10) 0.0562(11) 0.0422(9) -0.0081(8) 0.0105(7) -0.0145(8)
Si7 0.0492(10) 0.0388(10) 0.0352(8) 0.0087(7) -0.0006(7) -0.0027(8)
Si8 0.0330(9) 0.0547(11) 0.0401(9) 0.0074(8) 0.0007(7) 0.0021(8)
S1 0.0339(8) 0.0390(8) 0.0312(7) 0.0004(6) 0.0032(6) -0.0008(6)
S2 0.0304(8) 0.0352(8) 0.0323(7) 0.0010(6) 0.0061(5) -0.0012(6)
S3 0.0380(8) 0.0343(8) 0.0319(7) 0.0014(6) 0.0048(6) -0.0043(6)
S4 0.0345(8) 0.0388(8) 0.0286(7) -0.0009(6) 0.0029(6) -0.0038(6)
N1 0.030(3) 0.034(3) 0.026(2) -0.0010(18) 0.0032(18) -0.001(2)
N2 0.023(2) 0.029(2) 0.038(2) 0.0051(19) 0.0052(18) 0.0019(19)
N3 0.033(3) 0.040(3) 0.034(2) -0.0043(19) 0.0106(19) -0.007(2)
N4 0.037(3) 0.041(3) 0.033(2) 0.005(2) 0.0047(19) 0.004(2)
C1 0.061(4) 0.069(5) 0.044(3) 0.005(3) -0.007(3) 0.021(4)
C2 0.051(4) 0.070(5) 0.051(4) 0.020(3) 0.009(3) 0.004(3)
C3 0.045(4) 0.083(5) 0.054(4) -0.008(3) -0.010(3) -0.010(4)
C4 0.056(4) 0.045(4) 0.071(4) -0.001(3) -0.002(3) -0.015(3)
C5 0.048(4) 0.034(3) 0.055(3) 0.000(3) 0.010(3) 0.001(3)
C6 0.085(5) 0.064(5) 0.047(4) -0.008(3) 0.010(3) 0.017(4)
C7 0.043(4) 0.056(4) 0.078(4) 0.016(3) 0.023(3) -0.008(3)
C8 0.043(4) 0.041(4) 0.061(4) 0.006(3) 0.018(3) -0.009(3)
C9 0.071(5) 0.066(5) 0.040(3) 0.009(3) 0.009(3) -0.010(4)
C10 0.059(4) 0.046(4) 0.080(4) -0.009(3) 0.009(3) 0.002(3)
C11 0.041(4) 0.074(5) 0.059(4) 0.022(3) 0.010(3) 0.012(3)
C12 0.043(4) 0.059(4) 0.043(3) -0.011(3) 0.011(3) 0.005(3)
C13 0.062(4) 0.077(5) 0.034(3) -0.011(3) 0.015(3) -0.016(4)
C14 0.071(5) 0.087(5) 0.077(5) -0.027(4) 0.004(4) 0.022(4)
C15 0.118(7) 0.097(6) 0.049(4) -0.001(4) 0.036(4) -0.050(5)
C16 0.105(6) 0.051(4) 0.081(5) -0.002(4) 0.011(4) -0.027(4)
C17 0.044(4) 0.094(5) 0.043(3) -0.018(3) 0.002(3) -0.026(4)
C18 0.043(4) 0.137(7) 0.089(5) -0.051(5) 0.017(4) -0.031(4)
C19 0.057(4) 0.062(4) 0.058(4) 0.031(3) 0.019(3) 0.002(3)
C20 0.069(5) 0.044(4) 0.074(4) 0.007(3) 0.004(3) -0.005(3)
C21 0.096(6) 0.073(5) 0.046(4) 0.012(3) -0.001(4) -0.021(4)
C22 0.047(4) 0.061(4) 0.059(4) -0.003(3) 0.019(3) 0.014(3)
C23 0.040(4) 0.130(7) 0.076(5) 0.035(4) -0.005(3) 0.012(4)
C24 0.053(4) 0.075(5) 0.066(4) -0.003(3) 0.012(3) -0.015(4)

loop_
_atom_type_symbol
_atom_type_description
_atom_type_scat_dispersion_real
_atom_type_scat_dispersion_imag
_atom_type_scat_source
C C 0.0033 0.0016 'International Tables Vol C Tables 4.2.6.8 and 6.1.1.4'
H H 0.0000 0.0000 'International Tables Vol C Tables 4.2.6.8 and 6.1.1.4'
N N 0.0061 0.0033 'International Tables Vol C Tables 4.2.6.8 and 6.1.1.4'
Si Si 0.0817 0.0704 'International Tables Vol C Tables 4.2.6.8 and 6.1.1.4'
S S 0.1246 0.1234 'International Tables Vol C Tables 4.2.6.8 and 6.1.1.4'
Fe Fe 0.3463 0.8444 'International Tables Vol C Tables 4.2.6.8 and 6.1.1.4'

loop_
_geom_angle_atom_site_label_1
_geom_angle_atom_site_label_2
_geom_angle_atom_site_label_3
_geom_angle
_geom_angle_site_symmetry_1
_geom_angle_site_symmetry_3
_geom_angle_publ_flag
N1 Fe1 S1 118.48(13) . . ?
N1 Fe1 S3 118.32(13) . . ?
S1 Fe1 S3 101.05(5) . . ?
N1 Fe1 S2 116.96(13) . . ?
S1 Fe1 S2 101.62(5) . . ?
S3 Fe1 S2 96.76(5) . . ?
N1 Fe1 Fe2 143.81(12) . . ?
S1 Fe1 Fe2 51.60(4) . . ?
S3 Fe1 Fe2 97.72(4) . . ?
S2 Fe1 Fe2 50.61(4) . . ?
N1 Fe1 Fe3 145.82(12) . . ?
S1 Fe1 Fe3 51.30(4) . . ?
S3 Fe1 Fe3 50.53(4) . . ?
S2 Fe1 Fe3 97.14(4) . . ?
Fe2 Fe1 Fe3 61.50(2) . . ?
N2 Fe2 S2 117.95(12) . . ?
N2 Fe2 S1 110.09(12) . . ?
S2 Fe2 S1 101.77(5) . . ?
N2 Fe2 S4 123.57(12) . . ?
S2 Fe2 S4 101.11(5) . . ?
S1 Fe2 S4 98.83(5) . . ?
N2 Fe2 Fe1 136.36(12) . . ?
S2 Fe2 Fe1 52.13(4) . . ?
S1 Fe2 Fe1 50.23(4) . . ?
S4 Fe2 Fe1 99.44(4) . . ?
N2 Fe2 Fe4 151.40(12) . . ?
S2 Fe2 Fe4 51.37(4) . . ?
S1 Fe2 Fe4 98.44(4) . . ?
S4 Fe2 Fe4 50.62(4) . . ?
Fe1 Fe2 Fe4 62.90(2) . . ?
N2 Fe2 Fe3 144.32(12) . . ?
S2 Fe2 Fe3 96.68(4) . . ?
S1 Fe2 Fe3 50.15(4) . . ?
S4 Fe2 Fe3 50.49(4) . . ?
Fe1 Fe2 Fe3 59.51(2) . . ?
Fe4 Fe2 Fe3 59.05(2) . . ?
N3 Fe3 S3 114.38(13) . . ?
N3 Fe3 S1 113.05(13) . . ?
S3 Fe3 S1 100.69(5) . . ?
N3 Fe3 S4 124.69(12) . . ?
S3 Fe3 S4 101.85(5) . . ?
S1 Fe3 S4 98.63(5) . . ?
N3 Fe3 Fe4 147.70(13) . . ?
S3 Fe3 Fe4 51.66(4) . . ?
S1 Fe3 Fe4 98.86(4) . . ?
S4 Fe3 Fe4 50.80(4) . . ?
N3 Fe3 Fe1 136.39(12) . . ?
S3 Fe3 Fe1 51.48(4) . . ?
S1 Fe3 Fe1 49.99(4) . . ?
S4 Fe3 Fe1 98.80(4) . . ?
Fe4 Fe3 Fe1 62.88(2) . . ?
N3 Fe3 Fe2 148.27(13) . . ?
S3 Fe3 Fe2 96.41(4) . . ?
S1 Fe3 Fe2 50.19(4) . . ?
S4 Fe3 Fe2 50.25(4) . . ?
Fe4 Fe3 Fe2 59.51(2) . . ?
Fe1 Fe3 Fe2 58.99(2) . . ?
N4 Fe4 S4 114.43(13) . . ?
N4 Fe4 S2 120.97(13) . . ?
S4 Fe4 S2 100.86(5) . . ?
N4 Fe4 S3 118.06(14) . . ?
S4 Fe4 S3 101.86(5) . . ?
S2 Fe4 S3 97.31(5) . . ?
N4 Fe4 Fe3 141.12(13) . . ?
S4 Fe4 Fe3 51.74(4) . . ?
S2 Fe4 Fe3 97.91(4) . . ?
S3 Fe4 Fe3 50.73(4) . . ?
N4 Fe4 Fe2 144.62(13) . . ?
S4 Fe4 Fe2 51.30(4) . . ?
S2 Fe4 Fe2 50.44(4) . . ?
S3 Fe4 Fe2 97.27(4) . . ?
Fe3 Fe4 Fe2 61.45(2) . . ?
S1 S2 S3 60.31(4) . . ?
S1 S2 S4 59.13(3) . . ?
S1 S3 S2 61.05(4) . . ?
S1 S3 S4 59.11(3) . . ?
S1 S4 S2 60.62(3) . . ?
S1 S4 S3 59.87(4) . . ?
S2 S1 S3 58.65(4) . . ?
S2 S1 S4 60.25(4) . . ?
S2 S3 S4 60.40(4) . . ?
S2 S4 S3 58.40(3) . . ?
S3 S2 S4 61.20(4) . . ?
S3 S1 S4 61.03(4) . . ?
N1 Si1 C1 114.7(2) . . ?
N1 Si1 C3 109.4(2) . . ?
C1 Si1 C3 104.9(3) . . ?
N1 Si1 C2 110.8(2) . . ?
C1 Si1 C2 106.4(3) . . ?
C3 Si1 C2 110.5(3) . . ?
N1 Si2 C5 111.1(2) . . ?
N1 Si2 C4 109.8(2) . . ?
C5 Si2 C4 108.6(3) . . ?
N1 Si2 C6 112.5(2) . . ?
C5 Si2 C6 105.5(3) . . ?
C4 Si2 C6 109.1(3) . . ?
N2 Si3 C8 111.6(2) . . ?
N2 Si3 C7 112.0(2) . . ?
C8 Si3 C7 106.6(3) . . ?
N2 Si3 C9 109.5(2) . . ?
C8 Si3 C9 109.4(3) . . ?
C7 Si3 C9 107.7(3) . . ?
N2 Si4 C12 111.5(2) . . ?
N2 Si4 C11 109.5(2) . . ?
C12 Si4 C11 108.3(3) . . ?
N2 Si4 C10 113.2(2) . . ?
C12 Si4 C10 104.7(3) . . ?
C11 Si4 C10 109.4(3) . . ?
N3 Si5 C14 110.5(2) . . ?
N3 Si5 C15 110.3(3) . . ?
C14 Si5 C15 110.7(4) . . ?
N3 Si5 C13 114.1(2) . . ?
C14 Si5 C13 105.9(3) . . ?
C15 Si5 C13 105.2(3) . . ?
N3 Si6 C18 112.5(3) . . ?
N3 Si6 C16 109.6(3) . . ?
C18 Si6 C16 109.2(4) . . ?
N3 Si6 C17 112.6(2) . . ?
C18 Si6 C17 104.2(3) . . ?
C16 Si6 C17 108.5(3) . . ?
N4 Si7 C21 111.7(2) . . ?
N4 Si7 C20 109.9(2) . . ?
C21 Si7 C20 110.0(3) . . ?
N4 Si7 C19 112.1(2) . . ?
C21 Si7 C19 106.1(3) . . ?
C20 Si7 C19 107.0(3) . . ?
N4 Si8 C22 109.1(2) . . ?
N4 Si8 C24 110.1(3) . . ?
C22 Si8 C24 109.6(3) . . ?
N4 Si8 C23 114.0(3) . . ?
C22 Si8 C23 107.9(3) . . ?
C24 Si8 C23 106.1(3) . . ?
Fe1 S1 Fe3 78.71(5) . . ?
Fe1 S1 Fe2 78.17(5) . . ?
Fe3 S1 Fe2 79.66(5) . . ?
Fe2 S2 Fe4 78.19(4) . . ?
Fe2 S2 Fe1 77.27(5) . . ?
Fe4 S2 Fe1 80.97(5) . . ?
Fe3 S3 Fe4 77.61(5) . . ?
Fe3 S3 Fe1 77.99(5) . . ?
Fe4 S3 Fe1 81.21(5) . . ?
Fe4 S4 Fe2 78.07(4) . . ?
Fe4 S4 Fe3 77.47(5) . . ?
Fe2 S4 Fe3 79.26(4) . . ?
Si1 N1 Si2 119.9(2) . . ?
Si1 N1 Fe1 124.8(2) . . ?
Si2 N1 Fe1 115.1(2) . . ?
Si4 N2 Si3 121.6(2) . . ?
Si4 N2 Fe2 116.9(2) . . ?
Si3 N2 Fe2 117.6(2) . . ?
Si5 N3 Si6 120.5(2) . . ?
Si5 N3 Fe3 123.5(2) . . ?
Si6 N3 Fe3 116.0(2) . . ?
Si8 N4 Si7 122.6(2) . . ?
Si8 N4 Fe4 118.5(2) . . ?
Si7 N4 Fe4 118.8(2) . . ?

loop_
_geom_bond_atom_site_label_1
_geom_bond_atom_site_label_2
_geom_bond_distance
_geom_bond_site_symmetry_2
_geom_bond_publ_flag
Fe1 N1 1.871(4) . ?
Fe1 S1 2.2544(15) . ?
Fe1 S3 2.3088(14) . ?
Fe1 S2 2.3232(14) . ?
Fe1 Fe2 2.8707(10) . ?
Fe1 Fe3 2.8864(9) . ?
Fe2 N2 1.858(4) . ?
Fe2 S2 2.2744(14) . ?
Fe2 S1 2.2986(14) . ?
Fe2 S4 2.3035(13) . ?
Fe2 Fe4 2.8877(10) . ?
Fe2 Fe3 2.9436(10) . ?
Fe3 N3 1.867(4) . ?
Fe3 S3 2.2781(15) . ?
Fe3 S1 2.2972(14) . ?
Fe3 S4 2.3117(14) . ?
Fe3 Fe4 2.8740(10) . ?
Fe4 N4 1.861(4) . ?
Fe4 S4 2.2815(15) . ?
Fe4 S2 2.3047(14) . ?
Fe4 S3 2.3079(15) . ?
S1 S2 3.5481(18) . ?
S3 S4 3.5631(18) . ?
S1 S3 3.5225(18) . ?
S1 S4 3.4950(17) . ?
S2 S3 3.4629(18) . ?
S2 S4 3.5351(17) . ?
Si1 N1 1.749(4) . ?
Si1 C1 1.867(6) . ?
Si1 C3 1.870(6) . ?
Si1 C2 1.873(5) . ?
Si2 N1 1.760(4) . ?
Si2 C5 1.859(5) . ?
Si2 C4 1.862(5) . ?
Si2 C6 1.871(5) . ?
Si3 N2 1.757(4) . ?
Si3 C8 1.859(5) . ?
Si3 C7 1.865(6) . ?
Si3 C9 1.871(5) . ?
Si4 N2 1.757(4) . ?
Si4 C12 1.857(5) . ?
Si4 C11 1.866(5) . ?
Si4 C10 1.870(6) . ?
Si5 N3 1.749(4) . ?
Si5 C14 1.847(6) . ?
Si5 C15 1.855(6) . ?
Si5 C13 1.861(5) . ?
Si6 N3 1.754(4) . ?
Si6 C18 1.859(6) . ?
Si6 C16 1.865(7) . ?
Si6 C17 1.867(5) . ?
Si7 N4 1.757(4) . ?
Si7 C21 1.859(6) . ?
Si7 C20 1.860(6) . ?
Si7 C19 1.870(6) . ?
Si8 N4 1.748(4) . ?
Si8 C22 1.854(5) . ?
Si8 C24 1.855(6) . ?
Si8 C23 1.872(6) . ?

loop_
_geom_torsion_atom_site_label_1
_geom_torsion_atom_site_label_2
_geom_torsion_atom_site_label_3
_geom_torsion_atom_site_label_4
_geom_torsion
_geom_torsion_site_symmetry_1
_geom_torsion_site_symmetry_2
_geom_torsion_site_symmetry_3
_geom_torsion_site_symmetry_4
_geom_torsion_publ_flag
N1 Fe1 Fe2 N2 10.0(3) . . . . ?
S1 Fe1 Fe2 N2 -76.98(18) . . . . ?
S3 Fe1 Fe2 N2 -174.99(18) . . . . ?
S2 Fe1 Fe2 N2 92.57(18) . . . . ?
Fe3 Fe1 Fe2 N2 -138.46(18) . . . . ?
N1 Fe1 Fe2 S2 -82.6(2) . . . . ?
S1 Fe1 Fe2 S2 -169.55(6) . . . . ?
S3 Fe1 Fe2 S2 92.43(6) . . . . ?
Fe3 Fe1 Fe2 S2 128.96(5) . . . . ?
N1 Fe1 Fe2 S1 87.0(2) . . . . ?
S3 Fe1 Fe2 S1 -98.01(6) . . . . ?
S2 Fe1 Fe2 S1 169.55(6) . . . . ?
Fe3 Fe1 Fe2 S1 -61.48(5) . . . . ?
N1 Fe1 Fe2 S4 -179.4(2) . . . . ?
S1 Fe1 Fe2 S4 93.67(6) . . . . ?
S3 Fe1 Fe2 S4 -4.34(6) . . . . ?
S2 Fe1 Fe2 S4 -96.78(6) . . . . ?
Fe3 Fe1 Fe2 S4 32.19(4) . . . . ?
N1 Fe1 Fe2 Fe4 -143.2(2) . . . . ?
S1 Fe1 Fe2 Fe4 129.82(5) . . . . ?
S3 Fe1 Fe2 Fe4 31.80(4) . . . . ?
S2 Fe1 Fe2 Fe4 -60.63(4) . . . . ?
Fe3 Fe1 Fe2 Fe4 68.33(3) . . . . ?
N1 Fe1 Fe2 Fe3 148.5(2) . . . . ?
S1 Fe1 Fe2 Fe3 61.48(5) . . . . ?
S3 Fe1 Fe2 Fe3 -36.53(4) . . . . ?
S2 Fe1 Fe2 Fe3 -128.96(5) . . . . ?
N1 Fe1 Fe3 N3 -2.8(3) . . . . ?
S1 Fe1 Fe3 N3 82.0(2) . . . . ?
S3 Fe1 Fe3 N3 -85.9(2) . . . . ?
S2 Fe1 Fe3 N3 -178.85(19) . . . . ?
Fe2 Fe1 Fe3 N3 143.88(19) . . . . ?
N1 Fe1 Fe3 S3 83.2(2) . . . . ?
S1 Fe1 Fe3 S3 167.91(7) . . . . ?
S2 Fe1 Fe3 S3 -92.90(6) . . . . ?
Fe2 Fe1 Fe3 S3 -130.17(5) . . . . ?
N1 Fe1 Fe3 S1 -84.7(2) . . . . ?
S3 Fe1 Fe3 S1 -167.91(7) . . . . ?
S2 Fe1 Fe3 S1 99.19(6) . . . . ?
Fe2 Fe1 Fe3 S1 61.92(5) . . . . ?
N1 Fe1 Fe3 S4 -178.6(2) . . . . ?
S1 Fe1 Fe3 S4 -93.92(6) . . . . ?
S3 Fe1 Fe3 S4 98.18(6) . . . . ?
S2 Fe1 Fe3 S4 5.27(5) . . . . ?
Fe2 Fe1 Fe3 S4 -32.00(4) . . . . ?
N1 Fe1 Fe3 Fe4 144.3(2) . . . . ?
S1 Fe1 Fe3 Fe4 -130.99(5) . . . . ?
S3 Fe1 Fe3 Fe4 61.11(5) . . . . ?
S2 Fe1 Fe3 Fe4 -31.79(4) . . . . ?
Fe2 Fe1 Fe3 Fe4 -69.06(3) . . . . ?
N1 Fe1 Fe3 Fe2 -146.6(2) . . . . ?
S1 Fe1 Fe3 Fe2 -61.92(5) . . . . ?
S3 Fe1 Fe3 Fe2 130.17(5) . . . . ?
S2 Fe1 Fe3 Fe2 37.27(4) . . . . ?
N2 Fe2 Fe3 N3 -1.0(3) . . . . ?
S2 Fe2 Fe3 N3 -167.5(2) . . . . ?
S1 Fe2 Fe3 N3 -67.7(2) . . . . ?
S4 Fe2 Fe3 N3 93.6(2) . . . . ?
Fe1 Fe2 Fe3 N3 -129.4(2) . . . . ?
Fe4 Fe2 Fe3 N3 155.9(2) . . . . ?
N2 Fe2 Fe3 S3 165.3(2) . . . . ?
S2 Fe2 Fe3 S3 -1.18(5) . . . . ?
S1 Fe2 Fe3 S3 98.59(6) . . . . ?
S4 Fe2 Fe3 S3 -100.09(6) . . . . ?
Fe1 Fe2 Fe3 S3 36.98(4) . . . . ?
Fe4 Fe2 Fe3 S3 -37.75(4) . . . . ?
N2 Fe2 Fe3 S1 66.7(2) . . . . ?
S2 Fe2 Fe3 S1 -99.77(6) . . . . ?
S4 Fe2 Fe3 S1 161.32(7) . . . . ?
Fe1 Fe2 Fe3 S1 -61.61(5) . . . . ?
Fe4 Fe2 Fe3 S1 -136.34(5) . . . . ?
N2 Fe2 Fe3 S4 -94.6(2) . . . . ?
S2 Fe2 Fe3 S4 98.91(6) . . . . ?
S1 Fe2 Fe3 S4 -161.32(7) . . . . ?
Fe1 Fe2 Fe3 S4 137.07(5) . . . . ?
Fe4 Fe2 Fe3 S4 62.34(5) . . . . ?
N2 Fe2 Fe3 Fe4 -156.9(2) . . . . ?
S2 Fe2 Fe3 Fe4 36.57(4) . . . . ?
S1 Fe2 Fe3 Fe4 136.34(5) . . . . ?
S4 Fe2 Fe3 Fe4 -62.34(5) . . . . ?
Fe1 Fe2 Fe3 Fe4 74.74(3) . . . . ?
N2 Fe2 Fe3 Fe1 128.3(2) . . . . ?
S2 Fe2 Fe3 Fe1 -38.17(4) . . . . ?
S1 Fe2 Fe3 Fe1 61.61(5) . . . . ?
S4 Fe2 Fe3 Fe1 -137.07(5) . . . . ?
Fe4 Fe2 Fe3 Fe1 -74.74(3) . . . . ?
N3 Fe3 Fe4 N4 -12.8(3) . . . . ?
S3 Fe3 Fe4 N4 -87.4(2) . . . . ?
S1 Fe3 Fe4 N4 176.0(2) . . . . ?
S4 Fe3 Fe4 N4 82.0(2) . . . . ?
Fe1 Fe3 Fe4 N4 -148.2(2) . . . . ?
Fe2 Fe3 Fe4 N4 143.5(2) . . . . ?
N3 Fe3 Fe4 S4 -94.8(2) . . . . ?
S3 Fe3 Fe4 S4 -169.39(6) . . . . ?
S1 Fe3 Fe4 S4 93.95(6) . . . . ?
Fe1 Fe3 Fe4 S4 129.76(5) . . . . ?
Fe2 Fe3 Fe4 S4 61.49(4) . . . . ?
N3 Fe3 Fe4 S2 167.6(2) . . . . ?
S3 Fe3 Fe4 S2 93.00(5) . . . . ?
S1 Fe3 Fe4 S2 -3.67(5) . . . . ?
S4 Fe3 Fe4 S2 -97.62(6) . . . . ?
Fe1 Fe3 Fe4 S2 32.14(4) . . . . ?
Fe2 Fe3 Fe4 S2 -36.13(4) . . . . ?
N3 Fe3 Fe4 S3 74.6(2) . . . . ?
S1 Fe3 Fe4 S3 -96.67(6) . . . . ?
S4 Fe3 Fe4 S3 169.39(6) . . . . ?
Fe1 Fe3 Fe4 S3 -60.85(4) . . . . ?
Fe2 Fe3 Fe4 S3 -129.13(5) . . . . ?
N3 Fe3 Fe4 Fe2 -156.3(2) . . . . ?
S3 Fe3 Fe4 Fe2 129.13(5) . . . . ?
S1 Fe3 Fe4 Fe2 32.46(4) . . . . ?
S4 Fe3 Fe4 Fe2 -61.49(4) . . . . ?
Fe1 Fe3 Fe4 Fe2 68.27(2) . . . . ?
N2 Fe2 Fe4 N4 11.7(3) . . . . ?
S2 Fe2 Fe4 N4 89.4(2) . . . . ?
S1 Fe2 Fe4 N4 -172.2(2) . . . . ?
S4 Fe2 Fe4 N4 -77.7(2) . . . . ?
Fe1 Fe2 Fe4 N4 151.1(2) . . . . ?
Fe3 Fe2 Fe4 N4 -139.9(2) . . . . ?
N2 Fe2 Fe4 S4 89.4(2) . . . . ?
S2 Fe2 Fe4 S4 167.11(7) . . . . ?
S1 Fe2 Fe4 S4 -94.53(6) . . . . ?
Fe1 Fe2 Fe4 S4 -131.18(5) . . . . ?
Fe3 Fe2 Fe4 S4 -62.13(5) . . . . ?
N2 Fe2 Fe4 S2 -77.7(2) . . . . ?
S1 Fe2 Fe4 S2 98.36(6) . . . . ?
S4 Fe2 Fe4 S2 -167.11(7) . . . . ?
Fe1 Fe2 Fe4 S2 61.71(4) . . . . ?
Fe3 Fe2 Fe4 S2 130.76(5) . . . . ?
N2 Fe2 Fe4 S3 -171.2(2) . . . . ?
S2 Fe2 Fe4 S3 -93.50(6) . . . . ?
S1 Fe2 Fe4 S3 4.86(5) . . . . ?
S4 Fe2 Fe4 S3 99.39(6) . . . . ?
Fe1 Fe2 Fe4 S3 -31.78(4) . . . . ?
Fe3 Fe2 Fe4 S3 37.26(4) . . . . ?
N2 Fe2 Fe4 Fe3 151.5(2) . . . . ?
S2 Fe2 Fe4 Fe3 -130.76(5) . . . . ?
S1 Fe2 Fe4 Fe3 -32.40(4) . . . . ?
S4 Fe2 Fe4 Fe3 62.13(5) . . . . ?
Fe1 Fe2 Fe4 Fe3 -69.04(3) . . . . ?
N1 Fe1 S1 Fe3 140.48(14) . . . . ?
S3 Fe1 S1 Fe3 9.49(5) . . . . ?
S2 Fe1 S1 Fe3 -89.88(5) . . . . ?
Fe2 Fe1 S1 Fe3 -81.65(4) . . . . ?
N1 Fe1 S1 Fe2 -137.87(14) . . . . ?
S3 Fe1 S1 Fe2 91.14(5) . . . . ?
S2 Fe1 S1 Fe2 -8.22(5) . . . . ?
Fe3 Fe1 S1 Fe2 81.65(4) . . . . ?
N3 Fe3 S1 Fe1 -132.08(14) . . . . ?
S3 Fe3 S1 Fe1 -9.60(5) . . . . ?
S4 Fe3 S1 Fe1 94.28(5) . . . . ?
Fe4 Fe3 S1 Fe1 42.84(4) . . . . ?
Fe2 Fe3 S1 Fe1 79.86(4) . . . . ?
N3 Fe3 S1 Fe2 148.06(13) . . . . ?
S3 Fe3 S1 Fe2 -89.46(5) . . . . ?
S4 Fe3 S1 Fe2 14.42(5) . . . . ?
Fe4 Fe3 S1 Fe2 -37.02(4) . . . . ?
Fe1 Fe3 S1 Fe2 -79.86(4) . . . . ?
N2 Fe2 S1 Fe1 134.28(13) . . . . ?
S2 Fe2 S1 Fe1 8.41(5) . . . . ?
S4 Fe2 S1 Fe1 -94.98(5) . . . . ?
Fe4 Fe2 S1 Fe1 -43.73(4) . . . . ?
Fe3 Fe2 S1 Fe1 -80.50(4) . . . . ?
N2 Fe2 S1 Fe3 -145.22(13) . . . . ?
S2 Fe2 S1 Fe3 88.90(5) . . . . ?
S4 Fe2 S1 Fe3 -14.48(5) . . . . ?
Fe1 Fe2 S1 Fe3 80.50(4) . . . . ?
Fe4 Fe2 S1 Fe3 36.76(4) . . . . ?
N2 Fe2 S2 Fe4 148.03(13) . . . . ?
S1 Fe2 S2 Fe4 -91.46(5) . . . . ?
S4 Fe2 S2 Fe4 10.12(5) . . . . ?
Fe1 Fe2 S2 Fe4 -83.27(4) . . . . ?
Fe3 Fe2 S2 Fe4 -40.85(4) . . . . ?
N2 Fe2 S2 Fe1 -128.70(13) . . . . ?
S1 Fe2 S2 Fe1 -8.18(5) . . . . ?
S4 Fe2 S2 Fe1 93.39(5) . . . . ?
Fe4 Fe2 S2 Fe1 83.27(4) . . . . ?
Fe3 Fe2 S2 Fe1 42.42(4) . . . . ?
N4 Fe4 S2 Fe2 -137.53(15) . . . . ?
S4 Fe4 S2 Fe2 -10.21(5) . . . . ?
S3 Fe4 S2 Fe2 93.41(5) . . . . ?
Fe3 Fe4 S2 Fe2 42.20(4) . . . . ?
N4 Fe4 S2 Fe1 143.70(15) . . . . ?
S4 Fe4 S2 Fe1 -88.98(5) . . . . ?
S3 Fe4 S2 Fe1 14.65(5) . . . . ?
Fe3 Fe4 S2 Fe1 -36.57(4) . . . . ?
Fe2 Fe4 S2 Fe1 -78.77(4) . . . . ?
N1 Fe1 S2 Fe2 138.94(14) . . . . ?
S1 Fe1 S2 Fe2 8.34(5) . . . . ?
S3 Fe1 S2 Fe2 -94.45(5) . . . . ?
Fe3 Fe1 S2 Fe2 -43.52(4) . . . . ?
N1 Fe1 S2 Fe4 -141.23(14) . . . . ?
S1 Fe1 S2 Fe4 88.17(5) . . . . ?
S3 Fe1 S2 Fe4 -14.62(5) . . . . ?
Fe2 Fe1 S2 Fe4 79.83(4) . . . . ?
Fe3 Fe1 S2 Fe4 36.31(4) . . . . ?
N3 Fe3 S3 Fe4 -145.56(14) . . . . ?
S1 Fe3 S3 Fe4 92.90(5) . . . . ?
S4 Fe3 S3 Fe4 -8.39(5) . . . . ?
Fe1 Fe3 S3 Fe4 83.50(4) . . . . ?
Fe2 Fe3 S3 Fe4 42.27(4) . . . . ?
N3 Fe3 S3 Fe1 130.94(14) . . . . ?
S1 Fe3 S3 Fe1 9.40(5) . . . . ?
S4 Fe3 S3 Fe1 -91.88(5) . . . . ?
Fe4 Fe3 S3 Fe1 -83.50(4) . . . . ?
Fe2 Fe3 S3 Fe1 -41.22(4) . . . . ?
N4 Fe4 S3 Fe3 134.72(14) . . . . ?
S4 Fe4 S3 Fe3 8.50(5) . . . . ?
S2 Fe4 S3 Fe3 -94.27(5) . . . . ?
Fe2 Fe4 S3 Fe3 -43.39(4) . . . . ?
N4 Fe4 S3 Fe1 -145.74(14) . . . . ?
S4 Fe4 S3 Fe1 88.04(5) . . . . ?
S2 Fe4 S3 Fe1 -14.73(5) . . . . ?
Fe3 Fe4 S3 Fe1 79.54(4) . . . . ?
Fe2 Fe4 S3 Fe1 36.15(4) . . . . ?
N1 Fe1 S3 Fe3 -140.68(14) . . . . ?
S1 Fe1 S3 Fe3 -9.59(5) . . . . ?
S2 Fe1 S3 Fe3 93.69(5) . . . . ?
Fe2 Fe1 S3 Fe3 42.66(4) . . . . ?
N1 Fe1 S3 Fe4 140.22(14) . . . . ?
S1 Fe1 S3 Fe4 -88.69(5) . . . . ?
S2 Fe1 S3 Fe4 14.59(5) . . . . ?
Fe2 Fe1 S3 Fe4 -36.44(4) . . . . ?
Fe3 Fe1 S3 Fe4 -79.10(4) . . . . ?
N4 Fe4 S4 Fe2 141.58(14) . . . . ?
S2 Fe4 S4 Fe2 10.09(5) . . . . ?
S3 Fe4 S4 Fe2 -89.86(5) . . . . ?
Fe3 Fe4 S4 Fe2 -81.48(4) . . . . ?
N4 Fe4 S4 Fe3 -136.94(15) . . . . ?
S2 Fe4 S4 Fe3 91.56(5) . . . . ?
S3 Fe4 S4 Fe3 -8.38(5) . . . . ?
Fe2 Fe4 S4 Fe3 81.48(4) . . . . ?
N2 Fe2 S4 Fe4 -144.94(15) . . . . ?
S2 Fe2 S4 Fe4 -10.23(5) . . . . ?
S1 Fe2 S4 Fe4 93.71(5) . . . . ?
Fe1 Fe2 S4 Fe4 42.79(4) . . . . ?
Fe3 Fe2 S4 Fe4 79.30(4) . . . . ?
N2 Fe2 S4 Fe3 135.76(15) . . . . ?
S2 Fe2 S4 Fe3 -89.53(5) . . . . ?
S1 Fe2 S4 Fe3 14.41(5) . . . . ?
Fe1 Fe2 S4 Fe3 -36.51(4) . . . . ?
Fe4 Fe2 S4 Fe3 -79.30(4) . . . . ?
N3 Fe3 S4 Fe4 139.65(16) . . . . ?
S3 Fe3 S4 Fe4 8.49(5) . . . . ?
S1 Fe3 S4 Fe4 -94.43(5) . . . . ?
Fe1 Fe3 S4 Fe4 -43.82(4) . . . . ?
Fe2 Fe3 S4 Fe4 -80.02(4) . . . . ?
N3 Fe3 S4 Fe2 -140.34(16) . . . . ?
S3 Fe3 S4 Fe2 88.51(5) . . . . ?
S1 Fe3 S4 Fe2 -14.41(5) . . . . ?
Fe4 Fe3 S4 Fe2 80.02(4) . . . . ?
Fe1 Fe3 S4 Fe2 36.20(4) . . . . ?
C1 Si1 N1 Si2 164.2(3) . . . . ?
C3 Si1 N1 Si2 46.7(3) . . . . ?
C2 Si1 N1 Si2 -75.4(3) . . . . ?
C1 Si1 N1 Fe1 -11.2(4) . . . . ?
C3 Si1 N1 Fe1 -128.8(3) . . . . ?
C2 Si1 N1 Fe1 109.2(3) . . . . ?
C5 Si2 N1 Si1 149.5(3) . . . . ?
C4 Si2 N1 Si1 -90.3(3) . . . . ?
C6 Si2 N1 Si1 31.4(4) . . . . ?
C5 Si2 N1 Fe1 -34.6(3) . . . . ?
C4 Si2 N1 Fe1 85.6(3) . . . . ?
C6 Si2 N1 Fe1 -152.7(3) . . . . ?
S1 Fe1 N1 Si1 17.7(3) . . . . ?
S3 Fe1 N1 Si1 140.4(2) . . . . ?
S2 Fe1 N1 Si1 -104.5(2) . . . . ?
Fe2 Fe1 N1 Si1 -45.3(4) . . . . ?
Fe3 Fe1 N1 Si1 79.8(3) . . . . ?
S1 Fe1 N1 Si2 -158.00(15) . . . . ?
S3 Fe1 N1 Si2 -35.3(3) . . . . ?
S2 Fe1 N1 Si2 79.8(2) . . . . ?
Fe2 Fe1 N1 Si2 139.08(15) . . . . ?
Fe3 Fe1 N1 Si2 -95.9(3) . . . . ?
C12 Si4 N2 Si3 178.1(2) . . . . ?
C11 Si4 N2 Si3 58.3(3) . . . . ?
C10 Si4 N2 Si3 -64.1(3) . . . . ?
C12 Si4 N2 Fe2 20.7(3) . . . . ?
C11 Si4 N2 Fe2 -99.2(3) . . . . ?
C10 Si4 N2 Fe2 138.5(3) . . . . ?
C8 Si3 N2 Si4 140.2(3) . . . . ?
C7 Si3 N2 Si4 20.8(3) . . . . ?
C9 Si3 N2 Si4 -98.6(3) . . . . ?
C8 Si3 N2 Fe2 -62.5(3) . . . . ?
C7 Si3 N2 Fe2 178.1(3) . . . . ?
C9 Si3 N2 Fe2 58.7(3) . . . . ?
S2 Fe2 N2 Si4 169.29(15) . . . . ?
S1 Fe2 N2 Si4 53.2(2) . . . . ?
S4 Fe2 N2 Si4 -62.8(2) . . . . ?
Fe1 Fe2 N2 Si4 106.1(2) . . . . ?
Fe4 Fe2 N2 Si4 -130.92(19) . . . . ?
Fe3 Fe2 N2 Si4 4.5(4) . . . . ?
S2 Fe2 N2 Si3 10.9(3) . . . . ?
S1 Fe2 N2 Si3 -105.2(2) . . . . ?
S4 Fe2 N2 Si3 138.81(16) . . . . ?
Fe1 Fe2 N2 Si3 -52.3(3) . . . . ?
Fe4 Fe2 N2 Si3 70.7(3) . . . . ?
Fe3 Fe2 N2 Si3 -153.82(11) . . . . ?
C14 Si5 N3 Si6 -77.1(4) . . . . ?
C15 Si5 N3 Si6 45.6(4) . . . . ?
C13 Si5 N3 Si6 163.8(3) . . . . ?
C14 Si5 N3 Fe3 106.0(3) . . . . ?
C15 Si5 N3 Fe3 -131.3(3) . . . . ?
C13 Si5 N3 Fe3 -13.1(4) . . . . ?
C18 Si6 N3 Si5 32.7(4) . . . . ?
C16 Si6 N3 Si5 -89.0(4) . . . . ?
C17 Si6 N3 Si5 150.0(3) . . . . ?
C18 Si6 N3 Fe3 -150.2(3) . . . . ?
C16 Si6 N3 Fe3 88.1(3) . . . . ?
C17 Si6 N3 Fe3 -32.8(4) . . . . ?
S3 Fe3 N3 Si5 138.3(2) . . . . ?
S1 Fe3 N3 Si5 -107.3(2) . . . . ?
S4 Fe3 N3 Si5 12.3(3) . . . . ?
Fe4 Fe3 N3 Si5 82.1(3) . . . . ?
Fe1 Fe3 N3 Si5 -162.78(14) . . . . ?
Fe2 Fe3 N3 Si5 -56.7(4) . . . . ?
S3 Fe3 N3 Si6 -38.8(3) . . . . ?
S1 Fe3 N3 Si6 75.7(2) . . . . ?
S4 Fe3 N3 Si6 -164.77(15) . . . . ?
Fe4 Fe3 N3 Si6 -94.9(3) . . . . ?
Fe1 Fe3 N3 Si6 20.2(4) . . . . ?
Fe2 Fe3 N3 Si6 126.3(2) . . . . ?
C22 Si8 N4 Si7 109.3(3) . . . . ?
C24 Si8 N4 Si7 -130.4(3) . . . . ?
C23 Si8 N4 Si7 -11.4(4) . . . . ?
C22 Si8 N4 Fe4 -67.6(3) . . . . ?
C24 Si8 N4 Fe4 52.7(3) . . . . ?
C23 Si8 N4 Fe4 171.7(3) . . . . ?
C21 Si7 N4 Si8 65.2(4) . . . . ?
C20 Si7 N4 Si8 -57.1(4) . . . . ?
C19 Si7 N4 Si8 -175.9(3) . . . . ?
C21 Si7 N4 Fe4 -117.9(3) . . . . ?
C20 Si7 N4 Fe4 119.8(3) . . . . ?
C19 Si7 N4 Fe4 0.9(4) . . . . ?
S4 Fe4 N4 Si8 -114.6(2) . . . . ?
S2 Fe4 N4 Si8 6.3(3) . . . . ?
S3 Fe4 N4 Si8 125.5(2) . . . . ?
Fe3 Fe4 N4 Si8 -173.28(10) . . . . ?
Fe2 Fe4 N4 Si8 -57.7(3) . . . . ?
S4 Fe4 N4 Si7 68.4(3) . . . . ?
S2 Fe4 N4 Si7 -170.69(16) . . . . ?
S3 Fe4 N4 Si7 -51.5(3) . . . . ?
Fe3 Fe4 N4 Si7 9.7(4) . . . . ?
Fe2 Fe4 N4 Si7 125.3(2) . . . . ?
